data_7222044
loop_
_publ_author_name
'Gu, Jinzhong'
'Cui, Yanhui'
'Wu, Jiang'
'Kirillov, Alexander M.'

_publ_section_title
;
 A series of mixed-ligand 2D and 3D coordination polymers assembled from a
 novel multifunctional pyridine-tricarboxylate building block:
 hydrothermal syntheses, structural and topological diversity, and
 magnetic and luminescent properties
;
_journal_name_full 'RSC Adv.'
_journal_paper_doi 10.1039/C5RA13582F
_journal_year 2015
_chemical_formula_moiety 'C45 H27 N5 O8 Pb2, H2 O'
_chemical_formula_sum 'C45 H29 N5 O9 Pb2'
_chemical_formula_weight 1198.11
_chemical_name_systematic
;
 ? 
;
_space_group_crystal_system triclinic
_space_group_IT_number 2
_space_group_name_Hall '-P 1'
_space_group_name_H-M_alt 'P -1'
_symmetry_space_group_name_Hall '-P 1'
_symmetry_space_group_name_H-M 'P -1'
_atom_sites_solution_hydrogens geom
_atom_sites_solution_primary direct
_atom_sites_solution_secondary difmap
_audit_creation_date 2015-04-22
_audit_creation_method
;
Olex2 1.2
(compiled 2015.01.26 svn.r3150 for OlexSys, GUI svn.r4998)
;
_audit_update_record
;
2015-07-24 deposited with the CCDC.
2015-09-07 downloaded from the CCDC.
;
_cell_angle_alpha 65.656(8)
_cell_angle_beta 66.949(5)
_cell_angle_gamma 82.089(5)
_cell_formula_units_Z 2
_cell_length_a 11.5662(5)
_cell_length_b 14.0642(12)
_cell_length_c 14.1354(10)
_cell_measurement_reflns_used 3342
_cell_measurement_temperature 290.92(10)
_cell_measurement_theta_max 27.7790
_cell_measurement_theta_min 3.6670
_cell_volume 1926.9(3)
_computing_cell_refinement
;
CrysAlisPro, Agilent Technologies,
Version 1.171.36.32 (release 02-08-2013 CrysAlis171 .NET)
(compiled Aug  2 2013,16:46:58)
;
_computing_data_collection
;
CrysAlisPro, Agilent Technologies,
Version 1.171.36.32 (release 02-08-2013 CrysAlis171 .NET)
(compiled Aug  2 2013,16:46:58)
;
_computing_data_reduction
;
CrysAlisPro, Agilent Technologies,
Version 1.171.36.32 (release 02-08-2013 CrysAlis171 .NET)
(compiled Aug  2 2013,16:46:58)
;
_computing_molecular_graphics 'Olex2 (Dolomanov et al., 2009)'
_computing_publication_material 'Olex2 (Dolomanov et al., 2009)'
_computing_structure_refinement 'ShelXL (Sheldrick, 2008)'
_computing_structure_solution 'ShelXS (Sheldrick, 2008)'
_diffrn_ambient_temperature 290.92(10)
_diffrn_detector_area_resol_mean 16.0733
_diffrn_measured_fraction_theta_full 0.995
_diffrn_measured_fraction_theta_max 0.995
_diffrn_measurement_details
;
  1 omega   -9.00   21.00   1.2000    2.0000
omega____ theta____ kappa____ phi______ frames
    -      -16.2008  -99.0000 -120.0000 25

  2 omega   -6.00   20.40   1.2000    2.0000
omega____ theta____ kappa____ phi______ frames
    -      -16.2008  -99.0000  120.0000 22

  3 omega   67.00   94.60   1.2000    2.0000
omega____ theta____ kappa____ phi______ frames
    -       20.3415  178.0000   90.0000 23

  4 omega  -47.00   40.60   1.2000    2.0000
omega____ theta____ kappa____ phi______ frames
    -       20.3415  -57.0000 -150.0000 73

  5 omega  -34.00   41.60   1.2000    2.0000
omega____ theta____ kappa____ phi______ frames
    -       20.3415  -57.0000  -30.0000 63

  6 omega  -52.00   38.00   1.2000    2.0000
omega____ theta____ kappa____ phi______ frames
    -       20.3415  -38.0000   90.0000 75

  7 omega   -1.00   29.00   1.2000    2.0000
omega____ theta____ kappa____ phi______ frames
    -       20.3415   57.0000  120.0000 25
;
_diffrn_measurement_device_type 'SuperNova, Dual, Cu at zero, Eos'
_diffrn_measurement_method '\w scans'
_diffrn_orient_matrix_UB_11 -0.0018791000
_diffrn_orient_matrix_UB_12 0.0438780000
_diffrn_orient_matrix_UB_13 0.0131126000
_diffrn_orient_matrix_UB_21 -0.0244090000
_diffrn_orient_matrix_UB_22 0.0302994000
_diffrn_orient_matrix_UB_23 -0.0419858000
_diffrn_orient_matrix_UB_31 -0.0620161000
_diffrn_orient_matrix_UB_32 -0.0149431000
_diffrn_orient_matrix_UB_33 0.0397853000
_diffrn_radiation_monochromator mirror
_diffrn_radiation_type MoK\a
_diffrn_radiation_wavelength 0.71073
_diffrn_reflns_av_R_equivalents 0.0466
_diffrn_reflns_av_unetI/netI 0.0830
_diffrn_reflns_limit_h_max 13
_diffrn_reflns_limit_h_min -13
_diffrn_reflns_limit_k_max 16
_diffrn_reflns_limit_k_min -16
_diffrn_reflns_limit_l_max 16
_diffrn_reflns_limit_l_min -16
_diffrn_reflns_number 11989
_diffrn_reflns_theta_full 25.10
_diffrn_reflns_theta_max 25.10
_diffrn_reflns_theta_min 3.41
_diffrn_source 'SuperNova (Mo) X-ray Source'
_exptl_absorpt_coefficient_mu 8.794
_exptl_absorpt_correction_T_max 1.00000
_exptl_absorpt_correction_T_min 0.55524
_exptl_absorpt_correction_type multi-scan
_exptl_absorpt_process_details
;
CrysAlisPro, Agilent Technologies,
Version 1.171.36.32 (release 02-08-2013 CrysAlis171 .NET)
(compiled Aug  2 2013,16:46:58)
Empirical absorption correction using spherical harmonics,
 implemented in SCALE3 ABSPACK scaling algorithm.
;
_exptl_crystal_colour 'clear light colourless'
_exptl_crystal_colour_lustre clear
_exptl_crystal_colour_modifier light
_exptl_crystal_colour_primary colourless
_exptl_crystal_density_diffrn 2.065
_exptl_crystal_density_method 'not measured'
_exptl_crystal_description block
_exptl_crystal_F_000 1140
_exptl_crystal_size_max 0.28
_exptl_crystal_size_mid 0.22
_exptl_crystal_size_min 0.21
_refine_diff_density_max 2.566
_refine_diff_density_min -1.444
_refine_diff_density_rms 0.197
_refine_ls_extinction_method none
_refine_ls_goodness_of_fit_ref 1.041
_refine_ls_hydrogen_treatment constr
_refine_ls_matrix_type full
_refine_ls_number_parameters 545
_refine_ls_number_reflns 6812
_refine_ls_number_restraints 42
_refine_ls_restrained_S_all 1.044
_refine_ls_R_factor_all 0.0617
_refine_ls_R_factor_gt 0.0454
_refine_ls_shift/su_max 0.001
_refine_ls_shift/su_mean 0.000
_refine_ls_structure_factor_coef Fsqd
_refine_ls_weighting_details 'calc w=1/[\s^2^(Fo^2^)+(0.0324P)^2^+0.0000P] where P=(Fo^2^+2Fc^2^)/3'
_refine_ls_weighting_scheme calc
_refine_ls_wR_factor_gt 0.0932
_refine_ls_wR_factor_ref 0.1025
_reflns_number_gt 5364
_reflns_number_total 6812
_reflns_threshold_expression >2sigma(I)
_cod_data_source_file c5ra13582f2.cif
_cod_data_source_block 218_11pb
_cod_original_cell_volume 1926.9(2)
_cod_database_code 7222044
_reflns_odcompleteness_completeness 99.42
_reflns_odcompleteness_iscentric 1
_reflns_odcompleteness_theta 26.32
_olex2_refinement_description
;
1. Fixed Uiso
 At 1.2 times of:
  All C(H) groups, All N(H) groups, All O(H,H) groups
2. Uiso/Uaniso restraints and constraints
Uanis(C17) \\sim Ueq, Uanis(C18) \\sim Ueq, Uanis(C20) \\sim Ueq, Uanis(C21)
\\sim Ueq, Uanis(C22) \\sim Ueq, Uanis(C24) \\sim Ueq, Uanis(C25) \\sim Ueq:
with sigma of 0.01 and sigma for terminal atoms of 0.02
3.a Riding coordinates:
 O9(H9A,H9B)
3.b Aromatic/amide H refined with riding coordinates:
 N1(H1), C3(H3), C7(H7), C8(H8), C10(H10), C11(H11), C14(H14), C15(H15),
 C16(H16), C17(H17), C20(H20), C21(H21), C24(H24), C25(H25), C26(H26), C27(H27),
  C28(H28), C29(H29), C32(H32), C33(H33), C36(H36), C37(H37), C38(H38),
 C41(H41), C42(H42), C45(H45), C46(H46)
;
_olex2_date_sample_data_collection 2014-12-19
_olex2_submission_special_instructions 'No special instructions were received'

loop_
_space_group_symop_id
_space_group_symop_operation_xyz
1 'x, y, z'
2 '-x, -y, -z'

loop_
_atom_site_label
_atom_site_type_symbol
_atom_site_fract_x
_atom_site_fract_y
_atom_site_fract_z
_atom_site_U_iso_or_equiv
_atom_site_adp_type
_atom_site_occupancy
_atom_site_calc_flag
_atom_site_refinement_flags_posn
_atom_site_refinement_flags_adp
Pb1 Pb 0.92882(3) 0.35364(3) 0.13236(2) 0.02043(11) Uani 1 d . .
Pb2 Pb 0.34796(3) -0.14656(3) 0.81926(3) 0.02457(12) Uani 1 d . .
O1 O 0.7298(5) 0.2509(5) 0.2904(5) 0.0308(16) Uani 1 d . .
O2 O 0.7252(5) 0.4171(6) 0.2622(5) 0.0372(17) Uani 1 d . .
O3 O 0.3794(6) 0.0024(5) 0.6198(5) 0.0343(17) Uani 1 d . .
O4 O 0.3599(5) 0.0348(5) 0.7657(4) 0.0254(15) Uani 1 d . .
O5 O -0.1648(5) 0.1142(6) 1.0368(5) 0.0392(18) Uani 1 d . .
O6 O -0.0670(5) 0.1780(5) 1.1079(5) 0.0298(16) Uani 1 d . .
O7 O 1.0023(5) 0.5424(5) 0.0821(4) 0.0264(15) Uani 1 d . .
O8 O 1.1880(6) 0.6225(5) 0.0201(5) 0.0315(16) Uani 1 d . .
N1 N 0.2372(7) 0.2730(7) 0.8015(7) 0.044(2) Uani 1 d . .
H1 H 0.2972 0.3131 0.7865 0.052 Uiso 1 calc R .
N2 N 1.1881(7) 0.3554(6) 0.0821(7) 0.032(2) Uani 1 d . .
N3 N 1.0197(7) 0.2761(6) 0.2998(7) 0.034(2) Uani 1 d . .
N4 N 0.5852(6) -0.0917(6) 0.7390(6) 0.0306(19) Uani 1 d . .
N5 N 0.4343(6) -0.1487(6) 0.9612(6) 0.0258(18) Uani 1 d . .
C1 C 0.6805(8) 0.3263(8) 0.3180(7) 0.025(2) Uani 1 d . .
C2 C 0.5641(7) 0.3048(7) 0.4221(7) 0.020(2) Uani 1 d . .
C3 C 0.5222(7) 0.2002(7) 0.4888(6) 0.021(2) Uani 1 d . .
H3 H 0.5636 0.1468 0.4670 0.025 Uiso 1 calc R .
C4 C 0.4165(7) 0.1779(7) 0.5888(7) 0.019(2) Uani 1 d . .
C5 C 0.3807(7) 0.0652(8) 0.6613(7) 0.021(2) Uani 1 d . .
C6 C 0.3529(7) 0.2574(7) 0.6210(7) 0.023(2) Uani 1 d . .
C7 C 0.3966(9) 0.3594(8) 0.5543(8) 0.038(3) Uani 1 d . .
H7 H 0.3546 0.4128 0.5758 0.045 Uiso 1 calc R .
C8 C 0.5036(8) 0.3844(8) 0.4540(7) 0.033(2) Uani 1 d . .
H8 H 0.5326 0.4533 0.4104 0.040 Uiso 1 calc R .
C9 C 0.2408(7) 0.2359(8) 0.7255(7) 0.024(2) Uani 1 d . .
C10 C 0.1443(7) 0.1801(7) 0.7430(7) 0.022(2) Uani 1 d . .
H10 H 0.1465 0.1581 0.6887 0.027 Uiso 1 calc R .
C11 C 0.0453(8) 0.1562(8) 0.8382(8) 0.034(2) Uani 1 d . .
H11 H -0.0219 0.1184 0.8489 0.041 Uiso 1 calc R .
C12 C 0.0392(8) 0.1859(7) 0.9216(7) 0.024(2) Uani 1 d . .
C13 C -0.0714(8) 0.1561(7) 1.0311(8) 0.025(2) Uani 1 d . .
C14 C 0.1370(7) 0.2461(7) 0.9028(7) 0.026(2) Uani 1 d . .
H14 H 0.1355 0.2681 0.9570 0.031 Uiso 1 calc R .
C15 C 1.2722(9) 0.3905(8) -0.0208(9) 0.039(3) Uani 1 d . .
H15 H 1.2450 0.4063 -0.0793 0.046 Uiso 1 calc R .
C16 C 1.4010(9) 0.4057(8) -0.0472(10) 0.046(3) Uani 1 d . .
H16 H 1.4567 0.4285 -0.1212 0.055 Uiso 1 calc R .
C17 C 1.4426(10) 0.3870(9) 0.0347(10) 0.049(3) Uani 1 d . U
H17 H 1.5278 0.3935 0.0186 0.059 Uiso 1 calc R .
C18 C 1.3559(9) 0.3574(8) 0.1452(9) 0.039(3) Uani 1 d . U
C19 C 1.2301(9) 0.3371(8) 0.1658(9) 0.036(3) Uani 1 d . .
C20 C 1.3907(11) 0.3452(10) 0.2355(11) 0.058(3) Uani 1 d . U
H20 H 1.4734 0.3592 0.2216 0.069 Uiso 1 calc R .
C21 C 1.3051(10) 0.3134(9) 0.3414(10) 0.051(3) Uani 1 d . U
H21 H 1.3304 0.3066 0.3987 0.061 Uiso 1 calc R .
C22 C 1.1777(10) 0.2901(9) 0.3679(10) 0.046(3) Uani 1 d . U
C23 C 1.1410(9) 0.3009(7) 0.2786(9) 0.036(3) Uani 1 d . .
C24 C 1.0858(11) 0.2529(9) 0.4759(9) 0.047(3) Uani 1 d . U
H24 H 1.1069 0.2459 0.5354 0.057 Uiso 1 calc R .
C25 C 0.9697(11) 0.2272(9) 0.4965(9) 0.049(3) Uani 1 d . U
H25 H 0.9105 0.2013 0.5691 0.059 Uiso 1 calc R .
C26 C 0.9388(10) 0.2406(9) 0.4048(9) 0.043(3) Uani 1 d . .
H26 H 0.8573 0.2235 0.4188 0.052 Uiso 1 calc R .
C27 C 0.6595(8) -0.0635(8) 0.6326(8) 0.033(2) Uani 1 d . .
H27 H 0.6258 -0.0671 0.5842 0.039 Uiso 1 calc R .
C28 C 0.7827(9) -0.0293(9) 0.5877(10) 0.048(3) Uani 1 d . .
H28 H 0.8307 -0.0121 0.5122 0.058 Uiso 1 calc R .
C29 C 0.8317(9) -0.0215(9) 0.6567(11) 0.053(3) Uani 1 d . .
H29 H 0.9144 0.0023 0.6281 0.063 Uiso 1 calc R .
C30 C 0.7590(9) -0.0491(8) 0.7723(10) 0.040(3) Uani 1 d . .
C31 C 0.6320(8) -0.0864(8) 0.8110(8) 0.031(2) Uani 1 d . .
C32 C 0.8011(11) -0.0380(9) 0.8510(13) 0.056(4) Uani 1 d . .
H32 H 0.8818 -0.0117 0.8265 0.067 Uiso 1 calc R .
C33 C 0.7270(12) -0.0647(9) 0.9571(13) 0.060(4) Uani 1 d . .
H33 H 0.7575 -0.0574 1.0056 0.072 Uiso 1 calc R .
C34 C 0.5993(10) -0.1050(9) 1.0006(10) 0.044(3) Uani 1 d . .
C35 C 0.5545(9) -0.1137(7) 0.9256(8) 0.029(2) Uani 1 d . .
C36 C 0.5204(14) -0.1380(10) 1.1149(11) 0.063(4) Uani 1 d . .
H36 H 0.5487 -0.1344 1.1666 0.075 Uiso 1 calc R .
C37 C 0.4040(12) -0.1746(10) 1.1474(9) 0.050(3) Uani 1 d . .
H37 H 0.3505 -0.1975 1.2221 0.060 Uiso 1 calc R .
C38 C 0.3651(10) -0.1778(8) 1.0692(8) 0.038(3) Uani 1 d . .
H38 H 0.2835 -0.2023 1.0936 0.046 Uiso 1 calc R .
C39 C 1.0895(8) 0.5748(7) 0.0959(7) 0.022(2) Uani 1 d . .
C40 C 1.0664(8) 0.5570(7) 0.2155(7) 0.023(2) Uani 1 d . .
C41 C 1.1568(9) 0.5732(8) 0.2472(8) 0.035(3) Uani 1 d . .
H41 H 1.2363 0.5974 0.1932 0.042 Uiso 1 calc R .
C42 C 1.1340(10) 0.5548(8) 0.3563(8) 0.043(3) Uani 1 d . .
H42 H 1.1964 0.5684 0.3756 0.051 Uiso 1 calc R .
C44 C 1.0163(9) 0.5155(7) 0.4377(6) 0.027(2) Uani 1 d . .
C45 C 0.9264(8) 0.5002(8) 0.4075(6) 0.025(2) Uani 1 d . .
H45 H 0.8473 0.4756 0.4620 0.031 Uiso 1 calc R .
C46 C 0.9472(8) 0.5195(9) 0.2999(8) 0.035(3) Uani 1 d . .
H46 H 0.8830 0.5079 0.2815 0.042 Uiso 1 calc R .
O9 O 0.8991(8) 0.0073(9) 0.3204(8) 0.100(3) Uiso 1 d . .
H9A H 0.8191 0.0051 0.3374 0.119 Uiso 1 d R .
H9B H 0.9133 -0.0334 0.3036 0.119 Uiso 1 d R .

loop_
_atom_site_aniso_label
_atom_site_aniso_U_11
_atom_site_aniso_U_22
_atom_site_aniso_U_33
_atom_site_aniso_U_23
_atom_site_aniso_U_13
_atom_site_aniso_U_12
Pb1 0.02133(18) 0.0260(2) 0.01351(17) -0.00819(16) -0.00345(13) -0.00593(14)
Pb2 0.02304(19) 0.0273(2) 0.0261(2) -0.01517(18) -0.00512(15) -0.00460(15)
O1 0.034(3) 0.032(4) 0.023(3) -0.018(3) 0.004(3) -0.011(3)
O2 0.037(4) 0.034(5) 0.029(4) -0.007(4) -0.004(3) -0.007(3)
O3 0.051(4) 0.031(4) 0.027(3) -0.018(3) -0.011(3) -0.008(3)
O4 0.030(3) 0.027(4) 0.014(3) -0.011(3) -0.001(3) 0.000(3)
O5 0.024(3) 0.041(5) 0.045(4) -0.023(4) 0.003(3) -0.008(3)
O6 0.027(3) 0.031(4) 0.028(4) -0.016(3) -0.003(3) 0.003(3)
O7 0.038(3) 0.032(4) 0.014(3) -0.010(3) -0.011(3) -0.007(3)
O8 0.042(4) 0.027(4) 0.018(3) -0.003(3) -0.007(3) -0.007(3)
N1 0.038(5) 0.039(6) 0.056(6) -0.029(5) -0.008(4) 0.002(4)
N2 0.036(4) 0.027(5) 0.040(5) -0.016(4) -0.014(4) -0.008(4)
N3 0.050(5) 0.021(5) 0.039(5) -0.009(4) -0.028(4) 0.001(4)
N4 0.026(4) 0.032(5) 0.037(5) -0.016(4) -0.010(4) -0.004(4)
N5 0.025(4) 0.029(5) 0.030(4) -0.019(4) -0.011(3) 0.009(3)
C1 0.024(5) 0.034(6) 0.016(4) -0.006(5) -0.004(4) -0.017(4)
C2 0.015(4) 0.033(6) 0.022(5) -0.017(5) -0.009(4) 0.001(4)
C3 0.028(4) 0.026(6) 0.011(4) -0.013(4) -0.005(4) 0.003(4)
C4 0.020(4) 0.021(5) 0.018(4) -0.003(4) -0.011(4) -0.009(4)
C5 0.014(4) 0.032(6) 0.020(5) -0.014(4) -0.004(4) -0.001(4)
C6 0.022(4) 0.025(6) 0.023(5) -0.014(5) -0.004(4) -0.007(4)
C7 0.044(6) 0.034(7) 0.045(6) -0.030(6) -0.013(5) 0.004(5)
C8 0.037(5) 0.030(6) 0.024(5) -0.006(5) -0.006(4) -0.010(5)
C9 0.022(4) 0.033(6) 0.024(5) -0.022(5) -0.006(4) 0.010(4)
C10 0.016(4) 0.043(7) 0.017(4) -0.025(5) -0.003(4) 0.004(4)
C11 0.028(5) 0.046(7) 0.041(6) -0.030(6) -0.012(5) 0.005(5)
C12 0.028(5) 0.018(5) 0.027(5) -0.011(4) -0.009(4) 0.001(4)
C13 0.028(5) 0.008(5) 0.032(5) -0.008(4) -0.003(4) -0.008(4)
C14 0.029(5) 0.025(6) 0.021(5) -0.018(5) -0.002(4) 0.011(4)
C15 0.035(5) 0.035(7) 0.061(7) -0.034(6) -0.018(5) 0.003(5)
C16 0.030(5) 0.035(7) 0.071(8) -0.036(7) 0.003(5) -0.010(5)
C17 0.043(5) 0.036(6) 0.079(7) -0.030(5) -0.027(5) 0.008(5)
C18 0.040(5) 0.023(5) 0.061(6) -0.016(5) -0.027(5) 0.001(4)
C19 0.038(6) 0.028(6) 0.059(7) -0.023(6) -0.030(5) 0.004(5)
C20 0.059(6) 0.051(7) 0.078(7) -0.024(6) -0.042(6) 0.003(5)
C21 0.069(6) 0.040(6) 0.066(6) -0.012(5) -0.055(5) -0.003(5)
C22 0.066(6) 0.029(6) 0.062(6) -0.017(5) -0.046(5) 0.010(5)
C23 0.055(6) 0.011(5) 0.062(7) -0.017(5) -0.042(6) 0.007(5)
C24 0.070(6) 0.029(6) 0.047(6) -0.009(5) -0.034(5) 0.006(5)
C25 0.069(6) 0.037(6) 0.037(5) -0.009(5) -0.024(5) 0.008(5)
C26 0.065(7) 0.036(7) 0.043(6) -0.021(6) -0.028(6) -0.002(6)
C27 0.028(5) 0.029(6) 0.037(6) -0.016(5) -0.004(4) -0.001(4)
C28 0.027(5) 0.045(8) 0.060(8) -0.028(7) 0.002(5) 0.003(5)
C29 0.024(5) 0.032(7) 0.100(11) -0.027(7) -0.023(6) 0.011(5)
C30 0.041(6) 0.023(6) 0.069(8) -0.025(6) -0.028(6) 0.006(5)
C31 0.026(5) 0.026(6) 0.045(6) -0.011(5) -0.017(5) -0.004(4)
C32 0.055(7) 0.025(7) 0.120(12) -0.038(8) -0.059(8) 0.019(6)
C33 0.083(9) 0.029(7) 0.117(12) -0.041(9) -0.079(9) 0.022(7)
C34 0.061(7) 0.031(7) 0.061(8) -0.024(6) -0.041(6) 0.012(6)
C35 0.042(5) 0.014(5) 0.039(6) -0.012(5) -0.025(5) 0.010(4)
C36 0.106(11) 0.053(9) 0.070(9) -0.040(8) -0.070(9) 0.046(8)
C37 0.068(8) 0.060(9) 0.035(6) -0.027(6) -0.034(6) 0.035(7)
C38 0.053(6) 0.028(6) 0.036(6) -0.017(5) -0.017(5) 0.009(5)
C39 0.036(5) 0.005(5) 0.022(5) -0.002(4) -0.014(4) 0.002(4)
C40 0.038(5) 0.016(5) 0.012(4) -0.002(4) -0.008(4) -0.004(4)
C41 0.046(6) 0.029(6) 0.030(5) -0.007(5) -0.015(5) -0.015(5)
C42 0.066(7) 0.039(7) 0.044(6) -0.016(6) -0.038(6) -0.012(6)
C44 0.054(6) 0.017(5) 0.013(5) -0.007(4) -0.016(4) 0.007(4)
C45 0.022(4) 0.043(7) 0.008(4) -0.012(4) -0.004(4) 0.010(4)
C46 0.034(5) 0.050(8) 0.028(5) -0.018(5) -0.015(4) 0.001(5)

loop_
_atom_type_symbol
_atom_type_description
_atom_type_scat_dispersion_real
_atom_type_scat_dispersion_imag
_atom_type_scat_source
C C 0.0033 0.0016 'International Tables Vol C Tables 4.2.6.8 and 6.1.1.4'
H H 0.0000 0.0000 'International Tables Vol C Tables 4.2.6.8 and 6.1.1.4'
N N 0.0061 0.0033 'International Tables Vol C Tables 4.2.6.8 and 6.1.1.4'
O O 0.0106 0.0060 'International Tables Vol C Tables 4.2.6.8 and 6.1.1.4'
Pb Pb -3.3944 10.1111 'International Tables Vol C Tables 4.2.6.8 and 6.1.1.4'

loop_
_geom_angle_atom_site_label_1
_geom_angle_atom_site_label_2
_geom_angle_atom_site_label_3
_geom_angle
_geom_angle_site_symmetry_1
_geom_angle_site_symmetry_3
O1 Pb1 O2 49.7(2) . .
O1 Pb1 O6 75.02(19) . 1_654
O1 Pb1 O7 135.53(19) . 2_765
O1 Pb1 O7 127.89(19) . .
O1 Pb1 N2 138.9(2) . .
O1 Pb1 N3 82.2(2) . .
O2 Pb1 N2 136.6(2) . .
O2 Pb1 N3 90.0(2) . .
O6 Pb1 O2 122.84(19) 1_654 .
O6 Pb1 N2 93.0(2) 1_654 .
O6 Pb1 N3 96.4(2) 1_654 .
O7 Pb1 O2 117.1(2) 2_765 .
O7 Pb1 O2 79.08(19) . .
O7 Pb1 O6 156.95(17) . 1_654
O7 Pb1 O6 90.62(19) 2_765 1_654
O7 Pb1 O7 71.1(2) 2_765 .
O7 Pb1 N2 82.5(2) 2_765 .
O7 Pb1 N2 71.2(2) . .
O7 Pb1 N3 90.2(2) . .
O7 Pb1 N3 141.9(2) 2_765 .
N3 Pb1 N2 59.8(2) . .
O4 Pb2 O3 52.13(19) . .
O4 Pb2 O5 76.6(2) . 2_557
O4 Pb2 N4 72.2(2) . .
O4 Pb2 N5 82.1(2) . .
O5 Pb2 O3 110.7(2) 2_557 .
O5 Pb2 N4 131.9(2) 2_557 .
O5 Pb2 N5 76.0(2) 2_557 .
N4 Pb2 O3 76.8(2) . .
N5 Pb2 O3 127.5(2) . .
N5 Pb2 N4 64.3(2) . .
C1 O1 Pb1 95.7(5) . .
C1 O2 Pb1 91.7(6) . .
C5 O3 Pb2 86.5(5) . .
C5 O4 Pb2 99.5(6) . .
C13 O5 Pb2 106.7(6) . 2_557
C13 O6 Pb1 133.5(6) . 1_456
Pb1 O7 Pb1 108.9(2) 2_765 .
C39 O7 Pb1 131.6(5) . .
C39 O7 Pb1 98.0(5) . 2_765
C9 N1 H1 120.0 . .
C9 N1 C14 120.0(8) . .
C14 N1 H1 120.0 . .
C15 N2 Pb1 123.4(6) . .
C15 N2 C19 116.6(8) . .
C19 N2 Pb1 118.9(6) . .
C23 N3 Pb1 120.0(6) . .
C26 N3 Pb1 118.7(6) . .
C26 N3 C23 118.5(9) . .
C27 N4 Pb2 124.3(6) . .
C27 N4 C31 118.5(7) . .
C31 N4 Pb2 117.1(6) . .
C35 N5 Pb2 119.8(6) . .
C38 N5 Pb2 122.8(6) . .
C38 N5 C35 117.3(8) . .
O1 C1 C2 118.5(8) . .
O2 C1 O1 122.3(8) . .
O2 C1 C2 119.1(9) . .
C3 C2 C1 117.9(8) . .
C8 C2 C1 121.1(9) . .
C8 C2 C3 120.9(8) . .
C2 C3 H3 120.6 . .
C4 C3 C2 118.9(8) . .
C4 C3 H3 120.6 . .
C3 C4 C5 117.1(8) . .
C6 C4 C3 120.9(8) . .
C6 C4 C5 121.8(7) . .
O3 C5 O4 121.6(9) . .
O3 C5 C4 120.7(8) . .
O4 C5 C4 117.5(8) . .
C4 C6 C9 121.9(8) . .
C7 C6 C4 119.0(8) . .
C7 C6 C9 119.1(9) . .
C6 C7 H7 119.2 . .
C6 C7 C8 121.5(10) . .
C8 C7 H7 119.2 . .
C2 C8 C7 118.7(9) . .
C2 C8 H8 120.6 . .
C7 C8 H8 120.6 . .
N1 C9 C6 120.0(8) . .
C10 C9 N1 121.2(8) . .
C10 C9 C6 118.9(8) . .
C9 C10 H10 120.1 . .
C11 C10 C9 119.8(8) . .
C11 C10 H10 120.1 . .
C10 C11 H11 119.1 . .
C10 C11 C12 121.9(9) . .
C12 C11 H11 119.1 . .
C11 C12 C13 122.0(8) . .
C11 C12 C14 118.6(8) . .
C14 C12 C13 119.4(8) . .
O5 C13 O6 124.8(8) . .
O5 C13 C12 116.1(8) . .
O6 C13 C12 119.1(7) . .
N1 C14 H14 120.8 . .
C12 C14 N1 118.4(9) . .
C12 C14 H14 120.8 . .
N2 C15 H15 118.1 . .
N2 C15 C16 123.8(10) . .
C16 C15 H15 118.1 . .
C15 C16 H16 120.2 . .
C17 C16 C15 119.7(11) . .
C17 C16 H16 120.2 . .
C16 C17 H17 120.4 . .
C16 C17 C18 119.2(10) . .
C18 C17 H17 120.4 . .
C17 C18 C19 117.6(10) . .
C17 C18 C20 122.7(10) . .
C19 C18 C20 119.7(10) . .
N2 C19 C18 122.7(10) . .
N2 C19 C23 118.2(8) . .
C18 C19 C23 118.9(9) . .
C18 C20 H20 119.6 . .
C21 C20 C18 120.9(10) . .
C21 C20 H20 119.6 . .
C20 C21 H21 119.0 . .
C20 C21 C22 122.1(10) . .
C22 C21 H21 119.0 . .
C21 C22 C23 118.0(11) . .
C24 C22 C21 125.0(10) . .
C24 C22 C23 117.0(10) . .
N3 C23 C19 119.2(9) . .
N3 C23 C22 120.5(10) . .
C22 C23 C19 120.3(9) . .
C22 C24 H24 118.7 . .
C25 C24 C22 122.5(11) . .
C25 C24 H24 118.7 . .
C24 C25 H25 121.1 . .
C24 C25 C26 117.8(11) . .
C26 C25 H25 121.1 . .
N3 C26 C25 123.7(10) . .
N3 C26 H26 118.2 . .
C25 C26 H26 118.2 . .
N4 C27 H27 117.4 . .
N4 C27 C28 125.2(10) . .
C28 C27 H27 117.4 . .
C27 C28 H28 121.1 . .
C29 C28 C27 117.9(10) . .
C29 C28 H28 121.1 . .
C28 C29 H29 119.4 . .
C28 C29 C30 121.1(9) . .
C30 C29 H29 119.4 . .
C29 C30 C31 116.3(10) . .
C29 C30 C32 125.0(10) . .
C31 C30 C32 118.6(11) . .
N4 C31 C30 120.9(9) . .
N4 C31 C35 120.3(7) . .
C35 C31 C30 118.7(9) . .
C30 C32 H32 119.4 . .
C33 C32 C30 121.1(11) . .
C33 C32 H32 119.4 . .
C32 C33 H33 118.8 . .
C32 C33 C34 122.3(12) . .
C34 C33 H33 118.8 . .
C35 C34 C33 117.9(11) . .
C35 C34 C36 119.0(10) . .
C36 C34 C33 123.1(11) . .
N5 C35 C31 118.2(8) . .
N5 C35 C34 120.5(9) . .
C34 C35 C31 121.3(9) . .
C34 C36 H36 120.6 . .
C37 C36 C34 118.7(11) . .
C37 C36 H36 120.6 . .
C36 C37 H37 120.5 . .
C36 C37 C38 119.1(11) . .
C38 C37 H37 120.5 . .
N5 C38 C37 125.2(10) . .
N5 C38 H38 117.4 . .
C37 C38 H38 117.4 . .
O7 C39 C40 115.8(7) . .
O8 C39 O7 125.7(8) . .
O8 C39 C40 118.5(8) . .
C41 C40 C39 123.1(8) . .
C41 C40 C46 117.4(8) . .
C46 C40 C39 119.5(8) . .
C40 C41 H41 119.0 . .
C40 C41 C42 122.0(9) . .
C42 C41 H41 119.0 . .
C41 C42 H42 120.5 . .
C41 C42 C44 119.1(9) . .
C44 C42 H42 120.5 . .
C42 C44 C44 123.5(11) . 2_766
C45 C44 C42 119.5(8) . .
C45 C44 C44 116.9(10) . 2_766
C44 C45 H45 119.0 . .
C44 C45 C46 121.9(8) . .
C46 C45 H45 119.0 . .
C40 C46 H46 119.9 . .
C45 C46 C40 120.1(9) . .
C45 C46 H46 119.9 . .
H9A O9 H9B 97.0 . .

loop_
_geom_bond_atom_site_label_1
_geom_bond_atom_site_label_2
_geom_bond_distance
_geom_bond_site_symmetry_2
Pb1 O1 2.570(5) .
Pb1 O2 2.665(6) .
Pb1 O6 2.624(7) 1_654
Pb1 O7 2.596(5) 2_765
Pb1 O7 2.620(6) .
Pb1 N2 2.799(7) .
Pb1 N3 2.720(8) .
Pb2 O3 2.647(6) .
Pb2 O4 2.350(6) .
Pb2 O5 2.441(6) 2_557
Pb2 N4 2.615(7) .
Pb2 N5 2.556(7) .
O1 C1 1.265(11) .
O2 C1 1.247(11) .
O3 C5 1.251(10) .
O4 C5 1.283(9) .
O5 Pb2 2.441(6) 2_557
O5 C13 1.260(10) .
O6 Pb1 2.624(7) 1_456
O6 C13 1.264(11) .
O7 Pb1 2.596(5) 2_765
O7 C39 1.272(10) .
O8 C39 1.248(9) .
N1 H1 0.8600 .
N1 C9 1.359(11) .
N1 C14 1.383(11) .
N2 C15 1.318(12) .
N2 C19 1.367(12) .
N3 C23 1.378(11) .
N3 C26 1.326(12) .
N4 C27 1.323(11) .
N4 C31 1.355(11) .
N5 C35 1.365(11) .
N5 C38 1.326(11) .
C1 C2 1.504(11) .
C2 C3 1.408(12) .
C2 C8 1.379(13) .
C3 H3 0.9300 .
C3 C4 1.406(11) .
C4 C5 1.498(12) .
C4 C6 1.390(12) .
C6 C7 1.384(13) .
C6 C9 1.481(11) .
C7 H7 0.9300 .
C7 C8 1.415(12) .
C8 H8 0.9300 .
C9 C10 1.338(11) .
C10 H10 0.9300 .
C10 C11 1.327(11) .
C11 H11 0.9300 .
C11 C12 1.380(12) .
C12 C13 1.506(11) .
C12 C14 1.383(12) .
C14 H14 0.9300 .
C15 H15 0.9300 .
C15 C16 1.411(12) .
C16 H16 0.9300 .
C16 C17 1.338(15) .
C17 H17 0.9300 .
C17 C18 1.404(15) .
C18 C19 1.413(12) .
C18 C20 1.423(15) .
C19 C23 1.432(14) .
C20 H20 0.9300 .
C20 C21 1.353(15) .
C21 H21 0.9300 .
C21 C22 1.421(14) .
C22 C23 1.429(14) .
C22 C24 1.399(14) .
C24 H24 0.9300 .
C24 C25 1.326(14) .
C25 H25 0.9300 .
C25 C26 1.409(14) .
C26 H26 0.9300 .
C27 H27 0.9300 .
C27 C28 1.376(12) .
C28 H28 0.9300 .
C28 C29 1.350(15) .
C29 H29 0.9300 .
C29 C30 1.421(15) .
C30 C31 1.442(12) .
C30 C32 1.444(16) .
C31 C35 1.421(13) .
C32 H32 0.9300 .
C32 C33 1.320(17) .
C33 H33 0.9300 .
C33 C34 1.453(15) .
C34 C35 1.402(13) .
C34 C36 1.415(15) .
C36 H36 0.9300 .
C36 C37 1.343(16) .
C37 H37 0.9300 .
C37 C38 1.363(14) .
C38 H38 0.9300 .
C39 C40 1.519(11) .
C40 C41 1.365(12) .
C40 C46 1.412(12) .
C41 H41 0.9300 .
C41 C42 1.374(13) .
C42 H42 0.9300 .
C42 C44 1.393(13) .
C44 C44 1.526(15) 2_766
C44 C45 1.340(12) .
C45 H45 0.9300 .
C45 C46 1.356(11) .
C46 H46 0.9300 .
O9 H9A 0.8612 .
O9 H9B 0.6827 .

loop_
_geom_hbond_atom_site_label_D
_geom_hbond_atom_site_label_H
_geom_hbond_atom_site_label_A
_geom_hbond_distance_DH
_geom_hbond_distance_HA
_geom_hbond_distance_DA
_geom_hbond_angle_DHA
_geom_hbond_site_symmetry_A
O9 H9A O3 0.86 2.14 3.000(11) 179.2 2_656

loop_
_geom_torsion_atom_site_label_1
_geom_torsion_atom_site_label_2
_geom_torsion_atom_site_label_3
_geom_torsion_atom_site_label_4
_geom_torsion
_geom_torsion_site_symmetry_1
_geom_torsion_site_symmetry_4
Pb1 O1 C1 O2 8.2(9) . .
Pb1 O1 C1 C2 -171.7(6) . .
Pb1 O2 C1 O1 -7.9(9) . .
Pb1 O2 C1 C2 172.0(7) . .
Pb1 O6 C13 O5 -107.4(9) 1_456 .
Pb1 O6 C13 C12 69.4(11) 1_456 .
Pb1 O7 C39 O8 -13.7(10) 2_765 .
Pb1 O7 C39 O8 110.4(9) . .
Pb1 O7 C39 C40 -72.5(10) . .
Pb1 O7 C39 C40 163.4(6) 2_765 .
Pb1 N2 C15 C16 170.6(8) . .
Pb1 N2 C19 C18 -166.5(8) . .
Pb1 N2 C19 C23 10.3(12) . .
Pb1 N3 C23 C19 -20.3(12) . .
Pb1 N3 C23 C22 160.0(7) . .
Pb1 N3 C26 C25 -160.9(9) . .
Pb2 O3 C5 O4 -4.8(8) . .
Pb2 O3 C5 C4 170.5(7) . .
Pb2 O4 C5 O3 5.5(9) . .
Pb2 O4 C5 C4 -170.0(6) . .
Pb2 O5 C13 O6 21.3(11) 2_557 .
Pb2 O5 C13 C12 -155.6(6) 2_557 .
Pb2 N4 C27 C28 176.5(8) . .
Pb2 N4 C31 C30 -175.2(7) . .
Pb2 N4 C31 C35 2.3(12) . .
Pb2 N5 C35 C31 -6.0(11) . .
Pb2 N5 C35 C34 173.9(7) . .
Pb2 N5 C38 C37 -175.9(8) . .
O1 Pb1 O2 C1 4.3(5) . .
O1 Pb1 O7 Pb1 -133.6(2) . 2_765
O1 Pb1 O7 C39 106.4(7) . .
O1 Pb1 N2 C15 153.5(7) . .
O1 Pb1 N2 C19 -38.8(8) . .
O1 Pb1 N3 C23 -179.3(7) . .
O1 Pb1 N3 C26 -18.2(7) . .
O1 C1 C2 C3 5.4(12) . .
O1 C1 C2 C8 -177.5(8) . .
O2 Pb1 O1 C1 -4.2(5) . .
O2 Pb1 O7 Pb1 -123.8(2) . 2_765
O2 Pb1 O7 C39 116.2(7) . .
O2 Pb1 N2 C15 -129.2(7) . .
O2 Pb1 N2 C19 38.4(8) . .
O2 Pb1 N3 C23 -130.0(7) . .
O2 Pb1 N3 C26 31.0(8) . .
O2 C1 C2 C3 -174.5(8) . .
O2 C1 C2 C8 2.6(13) . .
O3 Pb2 O4 C5 -2.8(4) . .
O3 Pb2 N4 C27 -35.9(8) . .
O3 Pb2 N4 C31 140.1(7) . .
O3 Pb2 N5 C35 -41.5(8) . .
O3 Pb2 N5 C38 134.9(7) . .
O4 Pb2 O3 C5 2.8(4) . .
O4 Pb2 N4 C27 -90.0(8) . .
O4 Pb2 N4 C31 86.1(7) . .
O4 Pb2 N5 C35 -69.1(7) . .
O4 Pb2 N5 C38 107.4(8) . .
O5 Pb2 O3 C5 55.4(5) 2_557 .
O5 Pb2 O4 C5 -133.0(5) 2_557 .
O5 Pb2 N4 C27 -142.1(7) 2_557 .
O5 Pb2 N4 C31 34.0(8) 2_557 .
O5 Pb2 N5 C35 -147.1(7) 2_557 .
O5 Pb2 N5 C38 29.3(7) 2_557 .
O6 Pb1 O1 C1 -168.7(5) 1_654 .
O6 Pb1 O2 C1 22.2(6) 1_654 .
O6 Pb1 O7 Pb1 39.3(6) 1_654 2_765
O6 Pb1 O7 C39 -80.6(8) 1_654 .
O6 Pb1 N2 C15 83.0(8) 1_654 .
O6 Pb1 N2 C19 -109.4(7) 1_654 .
O6 Pb1 N3 C23 106.9(7) 1_654 .
O6 Pb1 N3 C26 -92.1(8) 1_654 .
O7 Pb1 O1 C1 8.4(6) . .
O7 Pb1 O1 C1 -93.6(6) 2_765 .
O7 Pb1 O2 C1 -165.6(5) . .
O7 Pb1 O2 C1 132.4(5) 2_765 .
O7 Pb1 O7 Pb1 0.001(1) 2_765 2_765
O7 Pb1 O7 C39 -119.9(7) 2_765 .
O7 Pb1 N2 C15 -7.2(7) 2_765 .
O7 Pb1 N2 C15 -79.8(8) . .
O7 Pb1 N2 C19 160.4(7) 2_765 .
O7 Pb1 N2 C19 87.8(7) . .
O7 Pb1 N3 C23 7.7(9) 2_765 .
O7 Pb1 N3 C23 -51.0(7) . .
O7 Pb1 N3 C26 110.1(8) . .
O7 Pb1 N3 C26 168.7(7) 2_765 .
O7 C39 C40 C41 170.3(9) . .
O7 C39 C40 C46 -8.0(13) . .
O8 C39 C40 C41 -12.3(14) . .
O8 C39 C40 C46 169.3(9) . .
N1 C9 C10 C11 -3.1(15) . .
N2 Pb1 O1 C1 114.2(6) . .
N2 Pb1 O2 C1 -118.5(5) . .
N2 Pb1 O7 Pb1 88.3(3) . 2_765
N2 Pb1 O7 C39 -31.6(7) . .
N2 Pb1 N3 C23 17.1(7) . .
N2 Pb1 N3 C26 178.1(8) . .
N2 C15 C16 C17 -2.1(17) . .
N2 C19 C23 N3 6.2(14) . .
N2 C19 C23 C22 -174.1(9) . .
N3 Pb1 O1 C1 92.5(5) . .
N3 Pb1 O2 C1 -75.4(5) . .
N3 Pb1 O7 Pb1 146.2(3) . 2_765
N3 Pb1 O7 C39 26.3(7) . .
N3 Pb1 N2 C15 178.6(8) . .
N3 Pb1 N2 C19 -13.8(7) . .
N4 Pb2 O3 C5 -74.8(5) . .
N4 Pb2 O4 C5 84.1(5) . .
N4 Pb2 N5 C35 5.0(6) . .
N4 Pb2 N5 C38 -178.6(8) . .
N4 C27 C28 C29 -1.5(17) . .
N4 C31 C35 N5 2.3(14) . .
N4 C31 C35 C34 -177.6(9) . .
N5 Pb2 O3 C5 -32.6(6) . .
N5 Pb2 O4 C5 149.6(5) . .
N5 Pb2 N4 C27 -179.7(9) . .
N5 Pb2 N4 C31 -3.6(7) . .
C1 C2 C3 C4 177.4(7) . .
C1 C2 C8 C7 -178.2(8) . .
C2 C3 C4 C5 -175.6(7) . .
C2 C3 C4 C6 1.0(12) . .
C3 C2 C8 C7 -1.2(13) . .
C3 C4 C5 O3 -44.4(11) . .
C3 C4 C5 O4 131.2(8) . .
C3 C4 C6 C7 -1.4(13) . .
C3 C4 C6 C9 179.5(8) . .
C4 C6 C7 C8 0.4(14) . .
C4 C6 C9 N1 126.3(10) . .
C4 C6 C9 C10 -53.9(12) . .
C5 C4 C6 C7 175.0(8) . .
C5 C4 C6 C9 -4.1(12) . .
C6 C4 C5 O3 139.1(9) . .
C6 C4 C5 O4 -45.4(11) . .
C6 C7 C8 C2 0.9(14) . .
C6 C9 C10 C11 177.2(9) . .
C7 C6 C9 N1 -52.8(13) . .
C7 C6 C9 C10 126.9(10) . .
C8 C2 C3 C4 0.4(12) . .
C9 N1 C14 C12 -3.3(14) . .
C9 C6 C7 C8 179.6(8) . .
C9 C10 C11 C12 -1.1(16) . .
C10 C11 C12 C13 -178.1(9) . .
C10 C11 C12 C14 2.9(15) . .
C11 C12 C13 O5 -8.8(14) . .
C11 C12 C13 O6 174.1(9) . .
C11 C12 C14 N1 -0.6(14) . .
C13 C12 C14 N1 -179.7(8) . .
C14 N1 C9 C6 -175.0(9) . .
C14 N1 C9 C10 5.3(15) . .
C14 C12 C13 O5 170.2(8) . .
C14 C12 C13 O6 -6.9(13) . .
C15 N2 C19 C18 1.9(15) . .
C15 N2 C19 C23 178.7(9) . .
C15 C16 C17 C18 -3.1(16) . .
C16 C17 C18 C19 7.2(16) . .
C16 C17 C18 C20 -174.3(11) . .
C17 C18 C19 N2 -6.8(16) . .
C17 C18 C19 C23 176.4(10) . .
C17 C18 C20 C21 -177.9(12) . .
C18 C19 C23 N3 -176.8(9) . .
C18 C19 C23 C22 2.9(15) . .
C18 C20 C21 C22 0.5(19) . .
C19 N2 C15 C16 2.7(15) . .
C19 C18 C20 C21 0.6(18) . .
C20 C18 C19 N2 174.6(10) . .
C20 C18 C19 C23 -2.2(15) . .
C20 C21 C22 C23 0.1(18) . .
C20 C21 C22 C24 177.2(12) . .
C21 C22 C23 N3 177.9(10) . .
C21 C22 C23 C19 -1.8(16) . .
C21 C22 C24 C25 -176.4(12) . .
C22 C24 C25 C26 -1.3(18) . .
C23 N3 C26 C25 0.5(16) . .
C23 C22 C24 C25 0.7(17) . .
C24 C22 C23 N3 0.5(15) . .
C24 C22 C23 C19 -179.1(10) . .
C24 C25 C26 N3 0.8(18) . .
C26 N3 C23 C19 178.6(9) . .
C26 N3 C23 C22 -1.1(14) . .
C27 N4 C31 C30 1.1(14) . .
C27 N4 C31 C35 178.6(9) . .
C27 C28 C29 C30 0.8(16) . .
C28 C29 C30 C31 0.6(16) . .
C28 C29 C30 C32 -176.5(10) . .
C29 C30 C31 N4 -1.6(15) . .
C29 C30 C31 C35 -179.1(9) . .
C29 C30 C32 C33 179.3(11) . .
C30 C31 C35 N5 179.9(9) . .
C30 C31 C35 C34 0.0(15) . .
C30 C32 C33 C34 -0.8(19) . .
C31 N4 C27 C28 0.5(16) . .
C31 C30 C32 C33 2.3(17) . .
C32 C30 C31 N4 175.7(9) . .
C32 C30 C31 C35 -1.9(14) . .
C32 C33 C34 C35 -1.1(17) . .
C32 C33 C34 C36 177.3(12) . .
C33 C34 C35 N5 -178.4(9) . .
C33 C34 C35 C31 1.5(15) . .
C33 C34 C36 C37 -179.7(11) . .
C34 C36 C37 C38 -0.7(17) . .
C35 N5 C38 C37 0.6(15) . .
C35 C34 C36 C37 -1.4(17) . .
C36 C34 C35 N5 3.1(15) . .
C36 C34 C35 C31 -177.0(10) . .
C36 C37 C38 N5 1.1(17) . .
C38 N5 C35 C31 177.4(9) . .
C38 N5 C35 C34 -2.7(14) . .
C39 C40 C41 C42 -178.9(10) . .
C39 C40 C46 C45 178.0(9) . .
C40 C41 C42 C44 2.0(17) . .
C41 C40 C46 C45 -0.5(15) . .
C41 C42 C44 C44 175.3(11) . 2_766
C41 C42 C44 C45 -2.5(16) . .
C42 C44 C45 C46 1.6(16) . .
C44 C44 C45 C46 -176.3(11) 2_766 .
C44 C45 C46 C40 -0.1(16) . .
C46 C40 C41 C42 -0.5(16) . .
